data_7238837
loop_
_publ_author_name
'Xiong, Ying'
'Yang, Rui'
'Chen, Sha'
'Jiang, Ji-Jun'
'Su, Cheng-Yong'

_publ_section_title
;
 Assembly of Ag(i) coordination polymers from a tripyridyl-ester ligand:
 effects of counter anion, ligand conformation and \p--\p interaction on
 non-interpenetrating 2D \\rightarrow 3D dimension increase
;
_journal_issue 45
_journal_name_full CrystEngComm
_journal_page_first 9751
_journal_paper_doi 10.1039/c3ce41071d
_journal_volume 15
_journal_year 2013
_chemical_formula_sum 'C30 H29 Ag B F4 N3 O10 S3'
_chemical_formula_weight 882.42
_space_group_IT_number 2
_space_group_name_Hall '-P 1'
_space_group_name_H-M_alt 'P -1'
_symmetry_cell_setting triclinic
_symmetry_space_group_name_H-M 'P -1'
_atom_sites_solution_hydrogens geom
_atom_sites_solution_primary direct
_atom_sites_solution_secondary difmap
_audit_creation_method SHELXL-97
_cell_angle_alpha 67.25
_cell_angle_beta 81.91
_cell_angle_gamma 89.77
_cell_formula_units_Z 2
_cell_length_a 10.310
_cell_length_b 13.738
_cell_length_c 15.829
_cell_measurement_temperature 173(2)
_cell_volume 2043.877
_computing_structure_refinement 'SHELXL-97 (Sheldrick, 1997)'
_computing_structure_solution 'SHELXS-97 (Sheldrick, 1990)'
_diffrn_ambient_temperature 173(2)
_diffrn_detector_area_resol_mean 16.0855
_diffrn_measured_fraction_theta_full 0.973
_diffrn_measured_fraction_theta_max 0.973
_diffrn_measurement_device_type 'Oxford Germini S Ultra'
_diffrn_measurement_method '\w scan and \p scan'
_diffrn_radiation_monochromator graphite
_diffrn_radiation_source 'fine-focus sealed tube'
_diffrn_radiation_type MoK\a
_diffrn_radiation_wavelength 0.71073
_diffrn_reflns_av_R_equivalents 0.0373
_diffrn_reflns_av_sigmaI/netI 0.0611
_diffrn_reflns_limit_h_max 11
_diffrn_reflns_limit_h_min -11
_diffrn_reflns_limit_k_max 10
_diffrn_reflns_limit_k_min -15
_diffrn_reflns_limit_l_max 12
_diffrn_reflns_limit_l_min -18
_diffrn_reflns_number 12104
_diffrn_reflns_theta_full 24.14
_diffrn_reflns_theta_max 24.14
_diffrn_reflns_theta_min 1.41
_exptl_absorpt_coefficient_mu 0.716
_exptl_absorpt_correction_T_max 0.9190
_exptl_absorpt_correction_T_min 0.9127
_exptl_absorpt_correction_type multi-scan
_exptl_crystal_colour colorless
_exptl_crystal_density_diffrn 1.434
_exptl_crystal_density_method 'not measured'
_exptl_crystal_description block
_exptl_crystal_F_000 892
_exptl_crystal_size_max 0.13
_exptl_crystal_size_mid 0.12
_exptl_crystal_size_min 0.12
_refine_diff_density_max 1.649
_refine_diff_density_min -1.046
_refine_diff_density_rms 0.124
_refine_ls_extinction_method none
_refine_ls_goodness_of_fit_ref 1.013
_refine_ls_hydrogen_treatment goem
_refine_ls_matrix_type full
_refine_ls_number_parameters 506
_refine_ls_number_reflns 6346
_refine_ls_number_restraints 187
_refine_ls_restrained_S_all 1.048
_refine_ls_R_factor_all 0.0961
_refine_ls_R_factor_gt 0.0756
_refine_ls_shift/su_max 0.001
_refine_ls_shift/su_mean 0.000
_refine_ls_structure_factor_coef Fsqd
_refine_ls_weighting_details 'calc w=1/[\s^2^(Fo^2^)+(0.1500P)^2^+0.0000P] where P=(Fo^2^+2Fc^2^)/3'
_refine_ls_weighting_scheme calc
_refine_ls_wR_factor_gt 0.1995
_refine_ls_wR_factor_ref 0.2115
_reflns_number_gt 4542
_reflns_number_total 6346
_reflns_threshold_expression >2sigma(I)
_cod_data_source_file c3ce41071d.txt
_cod_data_source_block 1
_cod_original_cell_volume 2043.9
_cod_original_sg_symbol_H-M p-1
_cod_database_code 7238837

loop_
_symmetry_equiv_pos_as_xyz
'x, y, z'
'-x, -y, -z'

loop_
_atom_site_label
_atom_site_type_symbol
_atom_site_fract_x
_atom_site_fract_y
_atom_site_fract_z
_atom_site_U_iso_or_equiv
_atom_site_adp_type
_atom_site_occupancy
_atom_site_symmetry_multiplicity
_atom_site_calc_flag
_atom_site_refinement_flags
_atom_site_disorder_assembly
_atom_site_disorder_group
Ag1 Ag 0.51001(6) 0.70675(4) -1.38377(4) 0.0535(3) Uani 1 1 d . . .
C1 C 0.8040(6) 0.9580(5) -1.9641(4) 0.0388(14) Uani 1 1 d . . .
C2 C 0.7575(6) 1.0556(5) -2.0089(4) 0.0404(14) Uani 1 1 d . . .
H2A H 0.6986 1.0857 -1.9771 0.049 Uiso 1 1 calc R . .
C3 C 0.8009(6) 1.1073(5) -2.1022(4) 0.0398(14) Uani 1 1 d . . .
C4 C 0.8884(7) 1.0645(5) -2.1511(4) 0.0425(15) Uani 1 1 d . . .
H4A H 0.9166 1.1002 -2.2143 0.051 Uiso 1 1 calc R . .
C5 C 0.9320(6) 0.9667(5) -2.1025(5) 0.0416(15) Uani 1 1 d . . .
C6 C 0.8937(6) 0.9116(5) -2.0091(5) 0.0418(15) Uani 1 1 d . . .
H6A H 0.9263 0.8463 -1.9775 0.050 Uiso 1 1 calc R . .
C7 C 0.6444(7) 0.8694(6) -1.8330(5) 0.0482(17) Uani 1 1 d . . .
C8 C 0.8194(8) 1.2922(5) -2.1646(6) 0.0523(18) Uani 1 1 d . . .
C9 C 0.9979(8) 0.8651(6) -2.1899(5) 0.0533(18) Uani 1 1 d . . .
C10 C 0.6191(7) 0.8312(5) -1.7302(5) 0.0445(16) Uani 1 1 d . . .
C11 C 0.4906(7) 0.7965(6) -1.6854(5) 0.0516(17) Uani 1 1 d . . .
H11A H 0.4232 0.7968 -1.7188 0.062 Uiso 1 1 calc R . .
C12 C 0.4677(7) 0.7623(6) -1.5909(5) 0.0499(17) Uani 1 1 d . . .
H12A H 0.3830 0.7385 -1.5605 0.060 Uiso 1 1 calc R . .
C13 C 0.6838(7) 0.7951(5) -1.5843(5) 0.0477(16) Uani 1 1 d . . .
H13A H 0.7488 0.7957 -1.5493 0.057 Uiso 1 1 calc R . .
C14 C 0.7171(7) 0.8286(5) -1.6788(5) 0.0452(15) Uani 1 1 d . . .
H14A H 0.8035 0.8490 -1.7071 0.054 Uiso 1 1 calc R . .
C15 C 0.7439(7) 1.3883(5) -2.2058(5) 0.0488(17) Uani 1 1 d . . .
C16 C 0.6132(7) 1.3809(6) -2.2114(5) 0.0514(18) Uani 1 1 d . . .
H16A H 0.5675 1.3154 -2.1871 0.062 Uiso 1 1 calc R . .
C17 C 0.5504(8) 1.4717(6) -2.2534(5) 0.0574(19) Uani 1 1 d . . .
H17A H 0.4619 1.4665 -2.2577 0.069 Uiso 1 1 calc R . .
C18 C 0.7395(8) 1.5744(6) -2.2799(6) 0.061(2) Uani 1 1 d . . .
H18A H 0.7830 1.6406 -2.3016 0.073 Uiso 1 1 calc R . .
C19 C 0.8072(8) 1.4883(6) -2.2409(6) 0.063(2) Uani 1 1 d . . .
H19A H 0.8957 1.4957 -2.2375 0.076 Uiso 1 1 calc R . .
C20 C 1.1161(7) 0.8328(5) -2.2356(5) 0.0496(17) Uani 1 1 d . . .
C21 C 1.2413(7) 0.8639(6) -2.2329(5) 0.0530(18) Uani 1 1 d . . .
H21A H 1.2549 0.9077 -2.2022 0.064 Uiso 1 1 calc R . .
C22 C 1.3469(8) 0.8297(6) -2.2762(6) 0.059(2) Uani 1 1 d . . .
H22A H 1.4316 0.8509 -2.2743 0.071 Uiso 1 1 calc R . .
C23 C 1.2069(9) 0.7377(6) -2.3247(6) 0.061(2) Uani 1 1 d . . .
H23A H 1.1951 0.6945 -2.3563 0.073 Uiso 1 1 calc R . .
C24 C 1.0987(9) 0.7691(7) -2.2841(6) 0.061(2) Uani 1 1 d . . .
H24A H 1.0150 0.7486 -2.2887 0.073 Uiso 1 1 calc R . .
O1 O 0.7695(4) 0.9075(4) -1.8675(3) 0.0449(11) Uani 1 1 d . . .
O2 O 0.7484(5) 1.2053(3) -2.1488(3) 0.0462(11) Uani 1 1 d . . .
O3 O 1.0315(5) 0.9278(4) -2.1485(3) 0.0465(11) Uani 1 1 d . . .
O4 O 0.5649(7) 0.8675(7) -1.8804(4) 0.092(2) Uani 1 1 d . . .
O5 O 0.9273(7) 1.2932(4) -2.1470(6) 0.098(3) Uani 1 1 d . . .
O6 O 0.8871(6) 0.8371(7) -2.1868(6) 0.088(2) Uani 1 1 d . . .
B1 B 0.9501(10) 0.2302(7) 0.5667(7) 0.059(2) Uani 1 1 d . . .
F1 F 1.0026(5) 0.1370(4) 0.6170(4) 0.0801(14) Uani 1 1 d U . .
F2 F 0.8540(7) 0.2136(7) 0.5252(6) 0.125(3) Uani 1 1 d U . .
F3 F 1.0372(7) 0.3031(6) 0.5054(6) 0.139(3) Uani 1 1 d U . .
F4 F 0.8798(12) 0.2667(7) 0.6315(6) 0.157(4) Uani 1 1 d U . .
N1 N 0.5611(6) 0.7614(4) -1.5405(4) 0.0481(14) Uani 1 1 d . . .
N2 N 0.6141(7) 1.5695(4) -2.2890(4) 0.0554(16) Uani 1 1 d . . .
N3 N 1.3293(6) 0.7660(5) -2.3214(4) 0.0532(16) Uani 1 1 d . . .
O8 O 0.3430(6) 0.5588(5) -1.3965(4) 0.0702(16) Uani 1 1 d . . .
O7 O 0.6790(8) 0.8246(5) -1.3510(6) 0.096(2) Uani 1 1 d U . .
S1 S 0.7791(10) 0.9164(5) -1.3843(5) 0.0797(19) Uani 0.542(14) 1 d PU A 1
C26 C 0.695(2) 0.9965(14) -1.3294(16) 0.109(9) Uani 0.542(14) 1 d PD A 1
C25 C 0.756(3) 0.996(2) -1.4999(16) 0.115(6) Uani 0.542(14) 1 d PDU A 1
S1' S 0.7202(12) 0.9402(7) -1.3763(6) 0.088(2) Uani 0.458(14) 1 d PU A 2
C25' C 0.879(2) 0.947(2) -1.444(2) 0.097(7) Uani 0.458(14) 1 d PDU A 2
C26' C 0.636(3) 1.012(2) -1.471(2) 0.110(8) Uani 0.458(14) 1 d PDU A 2
S2 S 0.2857(2) 0.46467(14) -1.40332(14) 0.0593(5) Uani 1 1 d U . .
C27 C 0.1167(12) 0.4621(10) -1.3641(8) 0.101(4) Uani 1 1 d DU . .
H27A H 0.1029 0.4445 -1.2985 0.151 Uiso 1 1 calc R . .
H27B H 0.0709 0.4102 -1.3773 0.151 Uiso 1 1 calc R . .
H27C H 0.0841 0.5304 -1.3951 0.151 Uiso 1 1 calc R . .
C28 C 0.2773(11) 0.4972(8) -1.5222(7) 0.083(3) Uani 1 1 d DU . .
H28A H 0.3641 0.5015 -1.5552 0.125 Uiso 1 1 calc R . .
H28B H 0.2385 0.5640 -1.5474 0.125 Uiso 1 1 calc R . .
H28C H 0.2247 0.4435 -1.5285 0.125 Uiso 1 1 calc R . .
S3 S 1.5057(6) 0.7289(5) -2.0355(4) 0.174(2) Uani 1 1 d U . .
O9 O 1.3792(14) 0.7376(11) -2.0337(10) 0.163(4) Uani 1 1 d U . .
C29 C 1.5708(11) 0.8840(15) -2.1137(12) 0.163(7) Uani 1 1 d DU . .
H29A H 1.5395 0.9275 -2.0810 0.245 Uiso 1 1 calc R . .
H29B H 1.5382 0.9076 -2.1719 0.245 Uiso 1 1 calc R . .
H29C H 1.6650 0.8890 -2.1247 0.245 Uiso 1 1 calc R . .
C30 C 1.585(2) 0.6845(15) -2.1140(14) 0.182(7) Uani 1 1 d DU . .
H30A H 1.5662 0.6098 -2.0931 0.274 Uiso 1 1 calc R . .
H30B H 1.6775 0.6988 -2.1208 0.274 Uiso 1 1 calc R . .
H30C H 1.5550 0.7200 -2.1727 0.274 Uiso 1 1 calc R . .
O1W O 1.005(4) 1.392(3) -2.009(2) 0.207(11) Uani 0.50 1 d PU . .
O2W O 0.916(4) 1.433(3) -1.971(3) 0.218(12) Uani 0.50 1 d PU . .

loop_
_atom_site_aniso_label
_atom_site_aniso_U_11
_atom_site_aniso_U_22
_atom_site_aniso_U_33
_atom_site_aniso_U_23
_atom_site_aniso_U_13
_atom_site_aniso_U_12
Ag1 0.0669(4) 0.0372(3) 0.0460(3) -0.0118(2) 0.0113(2) 0.0132(2)
C1 0.039(4) 0.033(3) 0.040(3) -0.012(3) 0.006(3) -0.006(3)
C2 0.034(4) 0.038(3) 0.046(3) -0.016(3) 0.007(3) 0.000(3)
C3 0.036(4) 0.030(3) 0.050(4) -0.014(3) -0.001(3) 0.002(3)
C4 0.041(4) 0.038(3) 0.045(3) -0.015(3) 0.002(3) -0.003(3)
C5 0.033(4) 0.037(3) 0.055(4) -0.022(3) 0.004(3) 0.000(3)
C6 0.036(4) 0.030(3) 0.055(4) -0.013(3) -0.001(3) 0.000(3)
C7 0.039(4) 0.047(4) 0.047(4) -0.010(3) 0.004(3) -0.019(3)
C8 0.039(4) 0.034(3) 0.073(5) -0.010(3) -0.004(3) -0.004(3)
C9 0.047(5) 0.054(4) 0.064(4) -0.031(4) 0.003(3) -0.001(3)
C10 0.038(4) 0.032(3) 0.051(4) -0.007(3) 0.009(3) -0.008(3)
C11 0.042(4) 0.049(4) 0.054(4) -0.012(3) 0.001(3) -0.010(3)
C12 0.037(4) 0.047(4) 0.056(4) -0.013(3) 0.006(3) -0.002(3)
C13 0.049(4) 0.044(4) 0.043(3) -0.012(3) 0.002(3) 0.002(3)
C14 0.034(4) 0.044(4) 0.051(4) -0.014(3) 0.000(3) -0.004(3)
C15 0.045(4) 0.033(3) 0.056(4) -0.008(3) 0.004(3) 0.001(3)
C16 0.049(5) 0.038(3) 0.053(4) -0.006(3) 0.002(3) 0.001(3)
C17 0.052(5) 0.046(4) 0.055(4) -0.004(3) 0.007(3) 0.002(3)
C18 0.052(5) 0.033(4) 0.083(5) -0.011(3) 0.000(4) -0.005(3)
C19 0.048(5) 0.040(4) 0.094(6) -0.019(4) -0.009(4) -0.001(3)
C20 0.051(5) 0.043(4) 0.057(4) -0.026(3) 0.007(3) 0.000(3)
C21 0.049(5) 0.053(4) 0.066(4) -0.038(4) 0.004(3) 0.001(3)
C22 0.050(5) 0.059(5) 0.070(5) -0.034(4) 0.009(4) 0.001(4)
C23 0.071(6) 0.058(5) 0.069(5) -0.045(4) -0.003(4) 0.001(4)
C24 0.059(5) 0.061(5) 0.076(5) -0.045(4) 0.000(4) -0.005(4)
O1 0.039(3) 0.043(2) 0.042(2) -0.0093(19) 0.0053(19) -0.005(2)
O2 0.042(3) 0.033(2) 0.056(3) -0.012(2) 0.000(2) 0.0036(19)
O3 0.043(3) 0.045(2) 0.060(3) -0.034(2) 0.005(2) 0.001(2)
O4 0.067(4) 0.129(6) 0.051(3) -0.008(3) 0.001(3) -0.048(4)
O5 0.064(5) 0.034(3) 0.177(8) -0.011(4) -0.049(5) -0.003(3)
O6 0.048(4) 0.125(6) 0.129(6) -0.096(5) 0.004(4) -0.008(4)
B1 0.061(6) 0.046(5) 0.069(5) -0.020(4) -0.013(5) -0.011(4)
F1 0.073(3) 0.069(3) 0.082(3) -0.013(3) -0.009(3) 0.004(3)
F2 0.082(5) 0.121(6) 0.159(7) -0.030(5) -0.053(5) 0.003(4)
F3 0.084(5) 0.099(5) 0.159(7) 0.024(5) 0.006(4) -0.016(4)
F4 0.247(10) 0.104(5) 0.121(6) -0.054(5) -0.006(6) 0.045(6)
N1 0.050(4) 0.036(3) 0.049(3) -0.013(2) 0.010(3) 0.003(2)
N2 0.065(5) 0.034(3) 0.052(3) -0.005(2) 0.006(3) 0.001(3)
N3 0.059(4) 0.043(3) 0.056(3) -0.024(3) 0.008(3) 0.003(3)
O8 0.082(4) 0.052(3) 0.079(4) -0.026(3) -0.016(3) -0.007(3)
O7 0.105(4) 0.051(3) 0.120(4) -0.020(3) -0.017(4) -0.009(3)
S1 0.092(5) 0.043(2) 0.096(3) -0.016(2) -0.018(3) 0.000(3)
C26 0.102(16) 0.051(10) 0.19(2) -0.085(14) 0.028(15) -0.002(10)
C25 0.129(12) 0.099(11) 0.126(11) -0.052(9) -0.027(10) 0.020(10)
S1' 0.095(5) 0.055(4) 0.096(3) -0.015(3) -0.002(4) -0.003(3)
C25' 0.097(13) 0.083(11) 0.126(13) -0.062(10) 0.001(11) -0.004(10)
C26' 0.119(14) 0.084(12) 0.121(14) -0.030(11) -0.029(12) 0.011(11)
S2 0.0697(13) 0.0382(9) 0.0644(11) -0.0176(8) 0.0004(9) 0.0037(8)
C27 0.093(8) 0.088(7) 0.104(8) -0.031(6) 0.021(6) -0.010(6)
C28 0.106(8) 0.063(5) 0.080(6) -0.033(5) 0.002(5) -0.001(5)
S3 0.178(4) 0.209(4) 0.127(3) -0.072(3) 0.018(3) 0.078(4)
O9 0.175(10) 0.174(9) 0.165(8) -0.095(7) -0.027(8) 0.042(8)
C29 0.056(7) 0.311(17) 0.189(12) -0.187(13) 0.038(7) -0.065(9)
C30 0.179(12) 0.214(13) 0.135(10) -0.056(10) 0.000(9) 0.075(11)
O1W 0.231(18) 0.209(17) 0.191(16) -0.086(13) -0.045(14) 0.044(14)
O2W 0.219(18) 0.220(17) 0.194(16) -0.056(13) -0.040(14) 0.038(14)

loop_
_atom_type_symbol
_atom_type_description
_atom_type_scat_dispersion_real
_atom_type_scat_dispersion_imag
_atom_type_scat_source
C C 0.0033 0.0016 'International Tables Vol C Tables 4.2.6.8 and 6.1.1.4'
H H 0.0000 0.0000 'International Tables Vol C Tables 4.2.6.8 and 6.1.1.4'
B B 0.0013 0.0007 'International Tables Vol C Tables 4.2.6.8 and 6.1.1.4'
N N 0.0061 0.0033 'International Tables Vol C Tables 4.2.6.8 and 6.1.1.4'
O O 0.0106 0.0060 'International Tables Vol C Tables 4.2.6.8 and 6.1.1.4'
F F 0.0171 0.0103 'International Tables Vol C Tables 4.2.6.8 and 6.1.1.4'
S S 0.1246 0.1234 'International Tables Vol C Tables 4.2.6.8 and 6.1.1.4'
Ag Ag -0.8971 1.1015 'International Tables Vol C Tables 4.2.6.8 and 6.1.1.4'

loop_
_geom_angle_atom_site_label_1
_geom_angle_atom_site_label_2
_geom_angle_atom_site_label_3
_geom_angle
_geom_angle_site_symmetry_1
_geom_angle_site_symmetry_3
N1 Ag1 N3 120.0(2) . 1_456
N1 Ag1 N2 119.9(2) . 1_546
N3 Ag1 N2 119.1(2) 1_456 1_546
C2 C1 C6 122.5(6) . .
C2 C1 O1 118.7(5) . .
C6 C1 O1 118.4(6) . .
C1 C2 C3 117.8(6) . .
C1 C2 H2A 121.1 . .
C3 C2 H2A 121.1 . .
C2 C3 C4 122.3(6) . .
C2 C3 O2 117.6(5) . .
C4 C3 O2 120.0(6) . .
C5 C4 C3 117.2(6) . .
C5 C4 H4A 121.4 . .
C3 C4 H4A 121.4 . .
C6 C5 C4 123.2(6) . .
C6 C5 O3 118.6(6) . .
C4 C5 O3 117.8(6) . .
C5 C6 C1 116.8(6) . .
C5 C6 H6A 121.6 . .
C1 C6 H6A 121.6 . .
O4 C7 O1 123.2(6) . .
O4 C7 C10 124.9(6) . .
O1 C7 C10 111.8(6) . .
O5 C8 O2 124.3(7) . .
O5 C8 C15 124.9(7) . .
O2 C8 C15 110.8(6) . .
O6 C9 O3 123.5(7) . .
O6 C9 C20 125.6(7) . .
O3 C9 C20 110.9(6) . .
C14 C10 C11 119.7(6) . .
C14 C10 C7 122.2(6) . .
C11 C10 C7 118.1(7) . .
C12 C11 C10 117.8(7) . .
C12 C11 H11A 121.1 . .
C10 C11 H11A 121.1 . .
N1 C12 C11 123.1(6) . .
N1 C12 H12A 118.4 . .
C11 C12 H12A 118.4 . .
N1 C13 C14 122.7(7) . .
N1 C13 H13A 118.7 . .
C14 C13 H13A 118.7 . .
C13 C14 C10 118.1(6) . .
C13 C14 H14A 120.9 . .
C10 C14 H14A 120.9 . .
C16 C15 C19 118.3(7) . .
C16 C15 C8 121.8(6) . .
C19 C15 C8 119.9(7) . .
C15 C16 C17 119.1(7) . .
C15 C16 H16A 120.4 . .
C17 C16 H16A 120.4 . .
N2 C17 C16 122.1(8) . .
N2 C17 H17A 119.0 . .
C16 C17 H17A 119.0 . .
N2 C18 C19 123.4(7) . .
N2 C18 H18A 118.3 . .
C19 C18 H18A 118.3 . .
C18 C19 C15 119.6(8) . .
C18 C19 H19A 120.2 . .
C15 C19 H19A 120.2 . .
C21 C20 C24 118.9(7) . .
C21 C20 C9 122.7(6) . .
C24 C20 C9 118.4(7) . .
C20 C21 C22 119.6(7) . .
C20 C21 H21A 120.2 . .
C22 C21 H21A 120.2 . .
N3 C22 C21 121.2(8) . .
N3 C22 H22A 119.4 . .
C21 C22 H22A 119.4 . .
N3 C23 C24 123.2(7) . .
N3 C23 H23A 118.4 . .
C24 C23 H23A 118.4 . .
C23 C24 C20 118.6(8) . .
C23 C24 H24A 120.7 . .
C20 C24 H24A 120.7 . .
C7 O1 C1 118.3(5) . .
C8 O2 C3 117.8(6) . .
C9 O3 C5 118.7(5) . .
F2 B1 F3 110.0(9) . .
F2 B1 F1 111.5(7) . .
F3 B1 F1 114.4(9) . .
F2 B1 F4 101.2(9) . .
F3 B1 F4 112.0(9) . .
F1 B1 F4 106.9(8) . .
C12 N1 C13 118.5(6) . .
C12 N1 Ag1 119.9(4) . .
C13 N1 Ag1 121.5(5) . .
C18 N2 C17 117.5(7) . .
C18 N2 Ag1 124.1(5) . 1_564
C17 N2 Ag1 117.3(6) . 1_564
C23 N3 C22 118.6(6) . .
C23 N3 Ag1 122.9(5) . 1_654
C22 N3 Ag1 118.5(5) . 1_654
S1 O7 S1' 27.0(3) . .
O7 S1 C25 105.8(11) . .
O7 S1 C26 98.9(9) . .
C25 S1 C26 97.2(10) . .
O7 S1' C26' 104.4(12) . .
O7 S1' C25' 99.4(11) . .
C26' S1' C25' 96.8(12) . .
O8 S2 C27 105.3(5) . .
O8 S2 C28 106.9(4) . .
C27 S2 C28 98.3(6) . .
S2 C27 H27A 109.5 . .
S2 C27 H27B 109.5 . .
H27A C27 H27B 109.5 . .
S2 C27 H27C 109.5 . .
H27A C27 H27C 109.5 . .
H27B C27 H27C 109.5 . .
S2 C28 H28A 109.5 . .
S2 C28 H28B 109.5 . .
H28A C28 H28B 109.5 . .
S2 C28 H28C 109.5 . .
H28A C28 H28C 109.5 . .
H28B C28 H28C 109.5 . .
O9 S3 C30 116.8(10) . .
O9 S3 C29 100.0(9) . .
C30 S3 C29 93.3(7) . .
S3 C29 H29A 109.5 . .
S3 C29 H29B 109.5 . .
H29A C29 H29B 109.5 . .
S3 C29 H29C 109.5 . .
H29A C29 H29C 109.5 . .
H29B C29 H29C 109.5 . .
S3 C30 H30A 109.5 . .
S3 C30 H30B 109.5 . .
H30A C30 H30B 109.5 . .
S3 C30 H30C 109.5 . .
H30A C30 H30C 109.5 . .
H30B C30 H30C 109.5 . .

loop_
_geom_bond_atom_site_label_1
_geom_bond_atom_site_label_2
_geom_bond_distance
_geom_bond_site_symmetry_2
Ag1 N1 2.278(6) .
Ag1 N3 2.280(6) 1_456
Ag1 N2 2.282(6) 1_546
C1 C2 1.374(9) .
C1 C6 1.389(9) .
C1 O1 1.406(8) .
C2 C3 1.376(9) .
C2 H2A 0.9300 .
C3 C4 1.382(9) .
C3 O2 1.410(8) .
C4 C5 1.376(10) .
C4 H4A 0.9300 .
C5 C6 1.373(10) .
C5 O3 1.397(8) .
C6 H6A 0.9300 .
C7 O4 1.193(9) .
C7 O1 1.350(8) .
C7 C10 1.487(10) .
C8 O5 1.186(10) .
C8 O2 1.322(9) .
C8 C15 1.497(10) .
C9 O6 1.196(10) .
C9 O3 1.339(9) .
C9 C20 1.483(10) .
C10 C14 1.377(10) .
C10 C11 1.402(10) .
C11 C12 1.368(11) .
C11 H11A 0.9300 .
C12 N1 1.332(10) .
C12 H12A 0.9300 .
C13 N1 1.343(9) .
C13 C14 1.376(10) .
C13 H13A 0.9300 .
C14 H14A 0.9300 .
C15 C16 1.370(11) .
C15 C19 1.392(10) .
C16 C17 1.375(11) .
C16 H16A 0.9300 .
C17 N2 1.368(10) .
C17 H17A 0.9300 .
C18 N2 1.325(11) .
C18 C19 1.348(12) .
C18 H18A 0.9300 .
C19 H19A 0.9300 .
C20 C21 1.373(11) .
C20 C24 1.395(10) .
C21 C22 1.382(10) .
C21 H21A 0.9300 .
C22 N3 1.354(10) .
C22 H22A 0.9300 .
C23 N3 1.336(11) .
C23 C24 1.360(12) .
C23 H23A 0.9300 .
C24 H24A 0.9300 .
B1 F2 1.328(12) .
B1 F3 1.328(11) .
B1 F1 1.376(11) .
B1 F4 1.420(13) .
N2 Ag1 2.282(6) 1_564
N3 Ag1 2.280(6) 1_654
O8 S2 1.471(6) .
O7 S1 1.509(10) .
O7 S1' 1.526(11) .
S1 C25 1.78(3) .
S1 C26 1.801(17) .
S1' C26' 1.79(3) .
S1' C25' 1.81(3) .
S2 C27 1.761(11) .
S2 C28 1.773(10) .
C27 H27A 0.9600 .
C27 H27B 0.9600 .
C27 H27C 0.9600 .
C28 H28A 0.9600 .
C28 H28B 0.9600 .
C28 H28C 0.9600 .
S3 O9 1.307(14) .
S3 C30 1.696(16) .
S3 C29 2.065(18) .
C29 H29A 0.9600 .
C29 H29B 0.9600 .
C29 H29C 0.9600 .
C30 H30A 0.9600 .
C30 H30B 0.9600 .
C30 H30C 0.9600 .
O1W O2W 1.28(4) .
